data_7158176
loop_
_publ_author_name
'Abeysekera, Amila M.'
'Averkiev, Boris B.'
'Le Magueres, Pierre'
'Aaker\"oy, Christer B'

_publ_section_title
;
 Intermolecular binding preferences of haloethynyl halogen-bond donors as
 a function of molecular electrostatic potentials in a family of
 <i>N</i>-(pyridin-2-yl)amides.
;
_journal_issue 30
_journal_name_full 'Organic &amp; biomolecular chemistry'
_journal_page_first 6671
_journal_page_last 6681
_journal_paper_doi 10.1039/d1ob01133b
_journal_volume 19
_journal_year 2021
_chemical_formula_moiety 'C13 H8 Cl N3 O'
_chemical_formula_sum 'C13 H8 Cl N3 O'
_chemical_formula_weight 257.67
_space_group_crystal_system monoclinic
_space_group_IT_number 14
_space_group_name_Hall '-P 2ybc'
_space_group_name_H-M_alt 'P 1 21/c 1'
_atom_sites_solution_hydrogens geom
_atom_sites_solution_primary dual
_audit_creation_date 2021-03-03
_audit_creation_method
;
Olex2 1.3-ac4
(compiled 2020.11.27 svn.r5f609507 for Rigaku Oxford Diffraction, GUI svn.r6214)
;
_audit_update_record
;
2021-06-10 deposited with the CCDC.	2021-07-12 downloaded from the CCDC.
;
_cell_angle_alpha 90
_cell_angle_beta 90.876(2)
_cell_angle_gamma 90
_cell_formula_units_Z 4
_cell_length_a 3.77350(10)
_cell_length_b 10.1396(2)
_cell_length_c 29.0994(6)
_cell_measurement_reflns_used 4423
_cell_measurement_temperature 100.00(10)
_cell_measurement_theta_max 76.2880
_cell_measurement_theta_min 3.0390
_cell_volume 1113.26(4)
_computing_cell_refinement 'CrysAlisPro 1.171.41.80a (Rigaku OD, 2020)'
_computing_data_collection 'CrysAlisPro 1.171.41.80a (Rigaku OD, 2020)'
_computing_data_reduction 'CrysAlisPro 1.171.41.80a (Rigaku OD, 2020)'
_computing_molecular_graphics 'Olex2 1.3-ac4 (Dolomanov et al., 2009)'
_computing_publication_material 'Olex2 1.3-ac4 (Dolomanov et al., 2009)'
_computing_structure_refinement 'SHELXL 2018/3 (Sheldrick, 2015)'
_computing_structure_solution 'SHELXT  (Sheldrick, 2015)'
_diffrn_ambient_environment N~2~
_diffrn_ambient_temperature 100.00(10)
_diffrn_detector 'Hybrid Pixel Array Detector'
_diffrn_detector_area_resol_mean 10.0000
_diffrn_detector_type HyPix
_diffrn_measured_fraction_theta_full 0.992
_diffrn_measured_fraction_theta_max 0.922
_diffrn_measurement_details
;
List of Runs (angles in degrees, time in seconds):

  # Type    Start    End  Width  t~exp~   \w     \q     \k     \f   Frames
#--------------------------------------------------------------------------
  1  \w    116.00 160.00   0.50    2.40    --  104.42 101.00 -40.00   88
  2  \w     42.00  68.00   0.50    2.40    --  104.42 -61.00 -90.00   52
  3  \w     37.00  65.00   0.50    2.40    --  104.42 -77.00-150.00   56
  4  \w     71.00  97.00   0.50    2.40    --  104.42 -77.00-150.00   52
  5  \w     -2.00  23.00   0.50    0.60    --  -46.02  19.00-120.00   50
  6  \w    -49.00 -20.00   0.50    2.40    --  -91.75  45.00 -90.00   58
  7  \w    -10.00  15.00   0.50    0.60    --  -46.02  19.00 -30.00   50
  8  \w    -49.00 -20.00   0.50    2.40    --  -91.75  45.00  90.00   58
  9  \w    -81.00 -19.00   0.50    2.40    --  -91.75 112.00  47.00  124
 10  \w   -166.00 -79.00   0.50    2.40    --  -91.75 -27.00  40.00  174
 11  \w   -110.00 -44.00   0.50    0.60    --  -46.02 -27.00  40.00  132
 12  \w    -71.00 -40.00   0.50    2.40    --  -91.75 101.00 -40.00   62
 13  \w    -68.00 -35.00   0.50    0.60    --  -46.02 125.00   0.00   66
 14  \w     59.00  85.00   0.50    0.60    --   46.02-125.00 120.00   52
 15  \w   -146.00-106.00   0.50    2.40    --  -91.75-101.00-144.00   80
 16  \w    -53.00 -28.00   0.50    2.40    --  -91.75  45.00 -60.00   50
 17  \w    109.00 136.00   0.50    2.40    --  101.80 125.00  60.00   54
 18  \w     29.00  54.00   0.50    2.40    --  101.80 -61.00-150.00   50
 19  \w     82.00 108.00   0.50    2.40    --  101.80-125.00-120.00   52
 20  \w    136.00 162.00   0.50    2.40    --  101.80  61.00-150.00   52
 21  \w    142.00 168.00   0.50    2.40    --  101.80 125.00  60.00   52
 22  \w     33.00  63.00   0.50    2.40    --  101.80 -61.00   0.00   60
 23  \w     33.00 107.00   0.50    0.60    --   46.02  19.00 -60.00  148
;
_diffrn_measurement_device 'four-circle diffractometer'
_diffrn_measurement_device_type 'XtaLAB Synergy, Dualflex, HyPix'
_diffrn_measurement_method '\w scans'
_diffrn_orient_matrix_type 'CrysAlisPro convention (1999,Acta A55,543-557)'
_diffrn_orient_matrix_UB_11 -0.0773164000
_diffrn_orient_matrix_UB_12 -0.0058335000
_diffrn_orient_matrix_UB_13 -0.0521027000
_diffrn_orient_matrix_UB_21 0.1229322000
_diffrn_orient_matrix_UB_22 -0.1448497000
_diffrn_orient_matrix_UB_23 -0.0008797000
_diffrn_orient_matrix_UB_31 -0.3815970000
_diffrn_orient_matrix_UB_32 -0.0454399000
_diffrn_orient_matrix_UB_33 0.0094145000
_diffrn_radiation_monochromator mirror
_diffrn_radiation_probe x-ray
_diffrn_radiation_type 'Cu K\a'
_diffrn_radiation_wavelength 1.54184
_diffrn_reflns_av_unetI/netI 0.0156
_diffrn_reflns_Laue_measured_fraction_full 0.992
_diffrn_reflns_Laue_measured_fraction_max 0.922
_diffrn_reflns_limit_h_max 4
_diffrn_reflns_limit_h_min -4
_diffrn_reflns_limit_k_max 12
_diffrn_reflns_limit_k_min -12
_diffrn_reflns_limit_l_max 36
_diffrn_reflns_limit_l_min -34
_diffrn_reflns_number 3178
_diffrn_reflns_point_group_measured_fraction_full 0.992
_diffrn_reflns_point_group_measured_fraction_max 0.922
_diffrn_reflns_theta_full 67.684
_diffrn_reflns_theta_max 76.514
_diffrn_reflns_theta_min 3.038
_diffrn_source 'micro-focus sealed X-ray tube'
_diffrn_source_type 'PhotonJet (Cu) X-ray Source'
_exptl_absorpt_coefficient_mu 2.960
_exptl_absorpt_correction_T_max 1.00000
_exptl_absorpt_correction_T_min 0.87153
_exptl_absorpt_correction_type multi-scan
_exptl_absorpt_process_details
;
CrysAlisPro 1.171.41.80a (Rigaku Oxford Diffraction, 2020)
Empirical absorption correction using spherical harmonics,
implemented in SCALE3 ABSPACK scaling algorithm.
;
_exptl_crystal_colour colourless
_exptl_crystal_colour_primary colourless
_exptl_crystal_density_diffrn 1.537
_exptl_crystal_description plate
_exptl_crystal_F_000 528
_exptl_crystal_size_max 0.16
_exptl_crystal_size_mid 0.045
_exptl_crystal_size_min 0.031
_refine_diff_density_max 0.329
_refine_diff_density_min -0.287
_refine_diff_density_rms 0.058
_refine_ls_extinction_method none
_refine_ls_goodness_of_fit_ref 1.064
_refine_ls_hydrogen_treatment constr
_refine_ls_matrix_type full
_refine_ls_number_parameters 165
_refine_ls_number_reflns 3178
_refine_ls_number_restraints 0
_refine_ls_restrained_S_all 1.064
_refine_ls_R_factor_all 0.0374
_refine_ls_R_factor_gt 0.0348
_refine_ls_shift/su_max 0.000
_refine_ls_shift/su_mean 0.000
_refine_ls_structure_factor_coef Fsqd
_refine_ls_weighting_details 'w=1/[\s^2^(Fo^2^)+(0.0392P)^2^+0.6193P] where P=(Fo^2^+2Fc^2^)/3'
_refine_ls_weighting_scheme calc
_refine_ls_wR_factor_gt 0.0896
_refine_ls_wR_factor_ref 0.0910
_reflns_Friedel_coverage 0.000
_reflns_number_gt 2965
_reflns_number_total 3178
_reflns_threshold_expression 'I > 2\s(I)'
_twin_special_details
;
Component 2 rotated by -179.9769\% 
around [-0.00 0.00 1.00] (reciprocal) or [0.12 -0.00 0.99] (direct)
;
_cod_data_source_file d1ob01133b2.cif
_cod_data_source_block 4act-Cl
_cod_depositor_comments 'Adding full bibliography for 7158173--7158183.cif.'
_cod_database_code 7158176
_shelx_shelxl_version_number 2018/3
_chemical_oxdiff_formula 'C H O N'
_shelx_space_group_comment
;
The symmetry employed for this shelxl refinement is uniquely defined
by the following loop, which should always be used as a source of
symmetry information in preference to the above space-group names.
They are only intended as comments.
;
_olex2_refinement_description
;
1. Twinned data refinement
 Scales: 0.66(4)
 0.130(7) 0.21(4)
2. Fixed Uiso
 At 1.2 times of:
  All C(H) groups, All N(H) groups
3.a Aromatic/amide H refined with riding coordinates:
 N10(H10), C14(H14), C15(H15), C3(H3), C6(H6), C5(H5), C18(H18), C17(H17)
;
_olex2_submission_special_instructions 'No special instructions were received'
_oxdiff_exptl_absorpt_empirical_details
;
Empirical correction (ABSPACK) includes:
- Absorption correction using spherical harmonics
- Frame scaling
- Detector area scaling
;
_oxdiff_exptl_absorpt_empirical_full_max 1.202
_oxdiff_exptl_absorpt_empirical_full_min 0.798
_oxdiff_twin_integration_method simultaneous
_oxdiff_twin_items 2

loop_
_space_group_symop_operation_xyz
'x, y, z'
'-x, y+1/2, -z+1/2'
'-x, -y, -z'
'x, -y-1/2, z-1/2'

loop_
_atom_site_label
_atom_site_type_symbol
_atom_site_fract_x
_atom_site_fract_y
_atom_site_fract_z
_atom_site_U_iso_or_equiv
_atom_site_adp_type
_atom_site_occupancy
_atom_site_site_symmetry_order
_atom_site_calc_flag
_atom_site_refinement_flags_posn
_atom_site_refinement_flags_adp
_atom_site_refinement_flags_occupancy
_atom_site_disorder_assembly
_atom_site_disorder_group
Cl9 Cl 0.81514(14) 0.86432(5) 0.48472(2) 0.02728(15) Uani 1 1 d . . . . .
O12 O 0.3556(4) -0.00363(15) 0.39613(5) 0.0292(4) Uani 1 1 d . . . . .
N10 N 0.3012(4) 0.16666(16) 0.34458(6) 0.0181(4) Uani 1 1 d . . . . .
H10 H 0.240647 0.184576 0.315928 0.022 Uiso 1 1 calc R U . . .
N2 N 0.3061(4) 0.39037(17) 0.35423(6) 0.0185(4) Uani 1 1 d . . . . .
N16 N 0.0132(4) -0.24163(17) 0.25110(6) 0.0193(4) Uani 1 1 d . . . . .
C4 C 0.5747(5) 0.4979(2) 0.41993(7) 0.0184(4) Uani 1 1 d . . . . .
C14 C 0.2784(5) -0.03578(19) 0.27383(7) 0.0179(4) Uani 1 1 d . . . . .
H14 H 0.400731 0.042063 0.265199 0.021 Uiso 1 1 calc R U . . .
C11 C 0.2909(5) 0.0364(2) 0.35760(7) 0.0188(4) Uani 1 1 d . . . . .
C7 C 0.6611(5) 0.6196(2) 0.44236(7) 0.0213(4) Uani 1 1 d . . . . .
C15 C 0.1843(5) -0.12898(19) 0.24115(7) 0.0189(4) Uani 1 1 d . . . . .
H15 H 0.243534 -0.112611 0.210053 0.023 Uiso 1 1 calc R U . . .
C3 C 0.3943(5) 0.4981(2) 0.37785(7) 0.0191(4) Uani 1 1 d . . . . .
H3 H 0.329551 0.581114 0.365095 0.023 Uiso 1 1 calc R U . . .
C13 C 0.1918(5) -0.05750(19) 0.31948(7) 0.0168(4) Uani 1 1 d . . . . .
C6 C 0.5821(5) 0.2607(2) 0.41442(7) 0.0186(4) Uani 1 1 d . . . . .
H6 H 0.644965 0.176314 0.426193 0.022 Uiso 1 1 calc R U . . .
C5 C 0.6685(5) 0.3746(2) 0.43812(7) 0.0195(4) Uani 1 1 d . . . . .
H5 H 0.791584 0.369347 0.466780 0.023 Uiso 1 1 calc R U . . .
C1 C 0.3990(5) 0.2737(2) 0.37250(7) 0.0175(4) Uani 1 1 d . . . . .
C18 C 0.0210(5) -0.1752(2) 0.33055(7) 0.0187(4) Uani 1 1 d . . . . .
H18 H -0.037451 -0.194710 0.361454 0.022 Uiso 1 1 calc R U . . .
C8 C 0.7286(5) 0.7236(2) 0.45934(7) 0.0216(4) Uani 1 1 d . . . . .
C17 C -0.0610(5) -0.2626(2) 0.29554(7) 0.0202(4) Uani 1 1 d . . . . .
H17 H -0.176994 -0.342496 0.303359 0.024 Uiso 1 1 calc R U . . .

loop_
_atom_site_aniso_label
_atom_site_aniso_U_11
_atom_site_aniso_U_22
_atom_site_aniso_U_33
_atom_site_aniso_U_23
_atom_site_aniso_U_13
_atom_site_aniso_U_12
Cl9 0.0350(3) 0.0186(3) 0.0281(3) -0.0041(2) -0.0045(2) -0.0041(2)
O12 0.0472(10) 0.0218(8) 0.0184(8) 0.0036(6) -0.0088(7) -0.0058(7)
N10 0.0232(9) 0.0169(8) 0.0141(7) -0.0005(7) -0.0036(6) -0.0002(7)
N2 0.0204(8) 0.0180(8) 0.0171(8) 0.0008(6) -0.0006(6) 0.0000(6)
N16 0.0208(8) 0.0168(9) 0.0201(8) -0.0006(7) -0.0027(6) 0.0006(6)
C4 0.0172(10) 0.0200(10) 0.0179(10) -0.0032(8) 0.0024(7) -0.0012(7)
C14 0.0177(10) 0.0157(9) 0.0202(10) 0.0016(8) -0.0019(7) 0.0020(7)
C11 0.0209(10) 0.0188(10) 0.0165(9) 0.0016(8) -0.0019(7) -0.0005(8)
C7 0.0202(10) 0.0241(11) 0.0195(10) -0.0003(8) 0.0007(8) -0.0002(8)
C15 0.0206(10) 0.0192(10) 0.0170(9) 0.0010(8) -0.0001(7) 0.0035(8)
C3 0.0201(10) 0.0188(10) 0.0185(10) 0.0006(8) 0.0018(7) 0.0012(7)
C13 0.0165(9) 0.0159(10) 0.0178(9) 0.0006(7) -0.0035(7) 0.0026(7)
C6 0.0191(10) 0.0196(10) 0.0172(10) 0.0008(8) -0.0011(7) 0.0016(7)
C5 0.0191(10) 0.0235(11) 0.0159(9) -0.0005(8) -0.0018(7) -0.0001(8)
C1 0.0175(10) 0.0193(10) 0.0156(9) -0.0008(8) 0.0019(7) -0.0004(7)
C18 0.0201(10) 0.0184(10) 0.0178(9) 0.0029(8) -0.0011(7) 0.0025(7)
C8 0.0239(11) 0.0216(11) 0.0193(10) -0.0015(8) -0.0013(8) 0.0001(8)
C17 0.0199(10) 0.0186(10) 0.0219(10) 0.0031(8) -0.0019(8) -0.0005(8)

loop_
_atom_type_symbol
_atom_type_description
_atom_type_scat_dispersion_real
_atom_type_scat_dispersion_imag
_atom_type_scat_source
C C 0.0181 0.0091 'International Tables Vol C Tables 4.2.6.8 and 6.1.1.4'
H H 0.0000 0.0000 'International Tables Vol C Tables 4.2.6.8 and 6.1.1.4'
Cl Cl 0.3639 0.7018 'International Tables Vol C Tables 4.2.6.8 and 6.1.1.4'
N N 0.0311 0.0180 'International Tables Vol C Tables 4.2.6.8 and 6.1.1.4'
O O 0.0492 0.0322 'International Tables Vol C Tables 4.2.6.8 and 6.1.1.4'

loop_
_geom_angle_atom_site_label_1
_geom_angle_atom_site_label_2
_geom_angle_atom_site_label_3
_geom_angle
_geom_angle_site_symmetry_1
_geom_angle_site_symmetry_3
_geom_angle_publ_flag
C11 N10 H10 116.8 . . ?
C11 N10 C1 126.33(17) . . ?
C1 N10 H10 116.8 . . ?
C3 N2 C1 117.25(17) . . ?
C17 N16 C15 116.68(18) . . ?
C3 C4 C7 120.31(19) . . ?
C3 C4 C5 116.81(18) . . ?
C5 C4 C7 122.87(18) . . ?
C15 C14 H14 120.4 . . ?
C15 C14 C13 119.14(19) . . ?
C13 C14 H14 120.4 . . ?
O12 C11 N10 124.75(19) . . ?
O12 C11 C13 120.88(19) . . ?
N10 C11 C13 114.36(17) . . ?
C8 C7 C4 177.2(2) . . ?
N16 C15 C14 123.43(19) . . ?
N16 C15 H15 118.3 . . ?
C14 C15 H15 118.3 . . ?
N2 C3 C4 124.63(19) . . ?
N2 C3 H3 117.7 . . ?
C4 C3 H3 117.7 . . ?
C14 C13 C11 122.99(18) . . ?
C14 C13 C18 118.17(18) . . ?
C18 C13 C11 118.76(18) . . ?
C5 C6 H6 121.1 . . ?
C5 C6 C1 117.74(19) . . ?
C1 C6 H6 121.1 . . ?
C4 C5 H5 120.0 . . ?
C6 C5 C4 120.09(18) . . ?
C6 C5 H5 120.0 . . ?
N2 C1 N10 112.86(17) . . ?
N2 C1 C6 123.47(18) . . ?
C6 C1 N10 123.65(18) . . ?
C13 C18 H18 120.8 . . ?
C17 C18 C13 118.49(19) . . ?
C17 C18 H18 120.8 . . ?
C7 C8 Cl9 177.6(2) . . ?
N16 C17 C18 124.1(2) . . ?
N16 C17 H17 118.0 . . ?
C18 C17 H17 118.0 . . ?

loop_
_geom_bond_atom_site_label_1
_geom_bond_atom_site_label_2
_geom_bond_distance
_geom_bond_site_symmetry_2
_geom_bond_publ_flag
Cl9 C8 1.637(2) . ?
O12 C11 1.214(2) . ?
N10 H10 0.8800 . ?
N10 C11 1.375(3) . ?
N10 C1 1.402(3) . ?
N2 C3 1.331(3) . ?
N2 C1 1.341(3) . ?
N16 C15 1.346(3) . ?
N16 C17 1.344(3) . ?
C4 C7 1.431(3) . ?
C4 C3 1.392(3) . ?
C4 C5 1.401(3) . ?
C14 H14 0.9500 . ?
C14 C15 1.383(3) . ?
C14 C13 1.390(3) . ?
C11 C13 1.505(3) . ?
C7 C8 1.190(3) . ?
C15 H15 0.9500 . ?
C3 H3 0.9500 . ?
C13 C18 1.396(3) . ?
C6 H6 0.9500 . ?
C6 C5 1.382(3) . ?
C6 C1 1.399(3) . ?
C5 H5 0.9500 . ?
C18 H18 0.9500 . ?
C18 C17 1.382(3) . ?
C17 H17 0.9500 . ?

loop_
_geom_torsion_atom_site_label_1
_geom_torsion_atom_site_label_2
_geom_torsion_atom_site_label_3
_geom_torsion_atom_site_label_4
_geom_torsion
_geom_torsion_site_symmetry_1
_geom_torsion_site_symmetry_2
_geom_torsion_site_symmetry_3
_geom_torsion_site_symmetry_4
_geom_torsion_publ_flag
O12 C11 C13 C14 -147.8(2) . . . . ?
O12 C11 C13 C18 28.8(3) . . . . ?
N10 C11 C13 C14 31.9(3) . . . . ?
N10 C11 C13 C18 -151.45(18) . . . . ?
C14 C13 C18 C17 -1.6(3) . . . . ?
C11 N10 C1 N2 -165.31(18) . . . . ?
C11 N10 C1 C6 16.3(3) . . . . ?
C11 C13 C18 C17 -178.33(18) . . . . ?
C7 C4 C3 N2 179.23(19) . . . . ?
C7 C4 C5 C6 -178.98(19) . . . . ?
C15 N16 C17 C18 1.4(3) . . . . ?
C15 C14 C13 C11 178.43(17) . . . . ?
C15 C14 C13 C18 1.8(3) . . . . ?
C3 N2 C1 N10 -178.68(17) . . . . ?
C3 N2 C1 C6 -0.2(3) . . . . ?
C3 C4 C5 C6 0.1(3) . . . . ?
C13 C14 C15 N16 -0.5(3) . . . . ?
C13 C18 C17 N16 -0.1(3) . . . . ?
C5 C4 C3 N2 0.1(3) . . . . ?
C5 C6 C1 N10 178.72(18) . . . . ?
C5 C6 C1 N2 0.5(3) . . . . ?
C1 N10 C11 O12 2.4(3) . . . . ?
C1 N10 C11 C13 -177.27(17) . . . . ?
C1 N2 C3 C4 -0.1(3) . . . . ?
C1 C6 C5 C4 -0.4(3) . . . . ?
C17 N16 C15 C14 -1.1(3) . . . . ?

loop_
_twin_individual_id
_twin_individual_mass_fraction_refined
1 0.66(4)
2 0.130(7)
3 0.21(4)
